data_1546244
loop_
_publ_author_name
'Gomes, Pedro T.'
'Gomes, Clara S. B.'
'Ribeiro, Alejandro F. G.'
'Fernandes, Anabela C.'
'Bento, Artur'
'do Ros\'ario Ribeiro, Maria'
'Pascu, Sofia I.'
'Kociok-Kohn, Gabriele'
'Duarte, Maria Teresa Teresa'

_publ_section_title
;
 Reactivity of cationic \a-diimine cyclopentadienyl nickel complexes
 towards AlEt2Cl: Synthesis, characterisation and ethylene polymerisation
;
_journal_name_full 'Catal. Sci. Technol.'
_journal_paper_doi 10.1039/C7CY00875A
_journal_year 2017
_chemical_formula_moiety 'C90 H84 Cl5 N6 Ni3, Al Cl4'
_chemical_formula_sum 'C90 H84 Al Cl9 N6 Ni3'
_chemical_formula_weight 1771.79
_space_group_crystal_system triclinic
_space_group_IT_number 2
_space_group_name_Hall '-P 1'
_space_group_name_H-M_alt 'P -1'
_symmetry_cell_setting triclinic
_symmetry_Int_Tables_number 2
_symmetry_space_group_name_Hall '-P 1'
_symmetry_space_group_name_H-M 'P -1'
_atom_sites_solution_hydrogens geom
_audit_creation_method SHELXL-2014/7
_audit_update_record
;
2017-04-27 deposited with the CCDC.
2017-06-05 downloaded from the CCDC.
;
_cell_angle_alpha 112.115(9)
_cell_angle_beta 101.465(10)
_cell_angle_gamma 100.432(11)
_cell_formula_units_Z 2
_cell_length_a 14.507(3)
_cell_length_b 16.966(3)
_cell_length_c 19.647(4)
_cell_measurement_reflns_used 68728
_cell_measurement_temperature 150(2)
_cell_measurement_theta_max 25.20
_cell_measurement_theta_min 1.17
_cell_volume 4212.5(15)
_computing_cell_refinement 'BRUKER SMART'
_computing_data_collection 'BRUKER SMART'
_computing_data_reduction 'BRUKER SAINT'
_computing_molecular_graphics ORTEP
_computing_publication_material enCIFer
_computing_structure_refinement 'SHELXL-2014/7 (Sheldrick, 2014)'
_computing_structure_solution SIR2004
_diffrn_ambient_temperature 150(2)
_diffrn_measured_fraction_theta_full 0.972
_diffrn_measured_fraction_theta_max 0.972
_diffrn_measurement_device_type 'CCD Area Detector'
_diffrn_measurement_method 'phi and omega scans'
_diffrn_radiation_probe x-ray
_diffrn_radiation_type MoK\a
_diffrn_radiation_wavelength 0.71073
_diffrn_reflns_av_R_equivalents 0.1159
_diffrn_reflns_av_unetI/netI 0.1249
_diffrn_reflns_Laue_measured_fraction_full 0.972
_diffrn_reflns_Laue_measured_fraction_max 0.972
_diffrn_reflns_limit_h_max 17
_diffrn_reflns_limit_h_min -17
_diffrn_reflns_limit_k_max 20
_diffrn_reflns_limit_k_min -16
_diffrn_reflns_limit_l_max 23
_diffrn_reflns_limit_l_min -23
_diffrn_reflns_number 68728
_diffrn_reflns_point_group_measured_fraction_full 0.972
_diffrn_reflns_point_group_measured_fraction_max 0.972
_diffrn_reflns_theta_full 25.204
_diffrn_reflns_theta_max 25.204
_diffrn_reflns_theta_min 1.170
_diffrn_source 'fine-focus sealed tube'
_exptl_absorpt_coefficient_mu 1.009
_exptl_absorpt_correction_T_max 0.990
_exptl_absorpt_correction_T_min 0.889
_exptl_absorpt_correction_type multi-scan
_exptl_absorpt_process_details 'SADABS (Sheldrick, 1996)'
_exptl_crystal_colour black
_exptl_crystal_density_diffrn 1.397
_exptl_crystal_description plate
_exptl_crystal_F_000 1832
_exptl_crystal_size_max 0.120
_exptl_crystal_size_mid 0.090
_exptl_crystal_size_min 0.010
_refine_diff_density_max 1.108
_refine_diff_density_min -1.382
_refine_diff_density_rms 0.247
_refine_ls_extinction_method none
_refine_ls_goodness_of_fit_ref 0.978
_refine_ls_hydrogen_treatment constr
_refine_ls_matrix_type full
_refine_ls_number_parameters 1010
_refine_ls_number_reflns 14755
_refine_ls_number_restraints 0
_refine_ls_restrained_S_all 0.978
_refine_ls_R_factor_all 0.1394
_refine_ls_R_factor_gt 0.0621
_refine_ls_shift/su_max 0.020
_refine_ls_shift/su_mean 0.000
_refine_ls_structure_factor_coef Fsqd
_refine_ls_weighting_details 'w=1/[\s^2^(Fo^2^)+(0.1206P)^2^] where P=(Fo^2^+2Fc^2^)/3'
_refine_ls_weighting_scheme calc
_refine_ls_wR_factor_gt 0.1550
_refine_ls_wR_factor_ref 0.2102
_reflns_Friedel_coverage 0.000
_reflns_number_gt 8407
_reflns_number_total 14755
_reflns_threshold_expression 'I > 2\s(I)'
_cod_data_source_file c7cy00875a2.cif
_cod_data_source_block 5
_cod_original_cell_volume 4212.4(14)
_cod_database_code 1546244
_shelx_shelxl_version_number 2014/7
_shelx_space_group_comment
;
The symmetry employed for this shelxl refinement is uniquely defined
by the following loop, which should always be used as a source of
symmetry information in preference to the above space-group names.
They are only intended as comments.
;
_shelx_estimated_absorpt_t_min 0.889
_shelx_estimated_absorpt_t_max 0.990

loop_
_space_group_symop_operation_xyz
'x, y, z'
'-x, -y, -z'

loop_
_atom_site_label
_atom_site_type_symbol
_atom_site_fract_x
_atom_site_fract_y
_atom_site_fract_z
_atom_site_U_iso_or_equiv
_atom_site_adp_type
_atom_site_occupancy
_atom_site_site_symmetry_order
_atom_site_calc_flag
_atom_site_refinement_flags_posn
_atom_site_refinement_flags_adp
_atom_site_refinement_flags_occupancy
_atom_site_disorder_assembly
_atom_site_disorder_group
Ni1 Ni 0.40005(6) 0.93648(5) 0.24259(5) 0.0222(2) Uani 1 1 d . . . . .
Ni2 Ni 0.31645(6) 0.73925(5) 0.20744(5) 0.0224(2) Uani 1 1 d . . . . .
Ni3 Ni 0.34522(6) 0.79267(5) 0.07741(4) 0.0226(2) Uani 1 1 d . . . . .
Cl1 Cl 0.46887(11) 0.81346(10) 0.19151(9) 0.0241(4) Uani 1 1 d . . . . .
Cl2 Cl 0.37120(11) 0.86811(10) 0.32754(9) 0.0256(4) Uani 1 1 d . . . . .
Cl3 Cl 0.23956(11) 0.83265(10) 0.16028(8) 0.0228(4) Uani 1 1 d . . . . .
Cl4 Cl 0.40859(11) 0.95123(11) 0.12596(9) 0.0268(4) Uani 1 1 d . . . . .
Cl5 Cl 0.28262(11) 0.64778(10) 0.07263(9) 0.0268(4) Uani 1 1 d . . . . .
N1 N 0.3448(4) 1.0447(3) 0.2853(3) 0.0226(12) Uani 1 1 d . . . . .
N2 N 0.5301(3) 1.0303(3) 0.3199(3) 0.0231(12) Uani 1 1 d . . . . .
N3 N 0.3682(4) 0.6458(3) 0.2381(3) 0.0234(12) Uani 1 1 d . . . . .
N4 N 0.1934(3) 0.6845(3) 0.2329(3) 0.0218(12) Uani 1 1 d . . . . .
N5 N 0.2436(4) 0.7657(3) -0.0255(3) 0.0219(12) Uani 1 1 d . . . . .
N6 N 0.4350(4) 0.7689(3) 0.0049(3) 0.0243(12) Uani 1 1 d . . . . .
C1 C 0.4110(4) 1.1113(4) 0.3386(4) 0.0242(15) Uani 1 1 d . . . . .
C2 C 0.4133(5) 1.2016(4) 0.3894(4) 0.0258(15) Uani 1 1 d . . . . .
C3 C 0.3449(5) 1.2439(5) 0.4041(4) 0.0360(18) Uani 1 1 d . . . . .
H3 H 0.2775 1.2147 0.3773 0.043 Uiso 1 1 calc R U . . .
C4 C 0.3751(6) 1.3330(5) 0.4602(4) 0.0402(19) Uani 1 1 d . . . . .
H4 H 0.3264 1.3624 0.4715 0.048 Uiso 1 1 calc R U . . .
C5 C 0.4711(5) 1.3783(5) 0.4987(4) 0.0344(18) Uani 1 1 d . . . . .
H5 H 0.4889 1.4388 0.5345 0.041 Uiso 1 1 calc R U . . .
C6 C 0.5437(5) 1.3344(4) 0.4849(4) 0.0270(16) Uani 1 1 d . . . . .
C7 C 0.6468(5) 1.3713(5) 0.5191(4) 0.0344(18) Uani 1 1 d . . . . .
H7 H 0.6727 1.4323 0.5537 0.041 Uiso 1 1 calc R U . . .
C8 C 0.7090(5) 1.3200(4) 0.5026(4) 0.0321(17) Uani 1 1 d . . . . .
H8 H 0.7774 1.3464 0.5271 0.038 Uiso 1 1 calc R U . . .
C9 C 0.6759(5) 1.2295(5) 0.4509(4) 0.0314(17) Uani 1 1 d . . . . .
H9 H 0.7208 1.1952 0.4412 0.038 Uiso 1 1 calc R U . . .
C10 C 0.5768(4) 1.1919(4) 0.4147(4) 0.0234(15) Uani 1 1 d . . . . .
C11 C 0.5150(4) 1.1051(4) 0.3574(4) 0.0235(15) Uani 1 1 d . . . . .
C12 C 0.5123(5) 1.2460(4) 0.4322(3) 0.0252(15) Uani 1 1 d . . . . .
C13 C 0.2479(4) 1.0539(4) 0.2608(4) 0.0245(15) Uani 1 1 d . . . . .
C14 C 0.2332(5) 1.0956(4) 0.2116(4) 0.0290(16) Uani 1 1 d . . . . .
C15 C 0.1384(5) 1.1011(5) 0.1872(4) 0.0369(19) Uani 1 1 d . . . . .
H15 H 0.1266 1.1295 0.1542 0.044 Uiso 1 1 calc R U . . .
C16 C 0.0618(5) 1.0677(5) 0.2085(4) 0.0349(18) Uani 1 1 d . . . . .
C17 C 0.0801(5) 1.0287(5) 0.2584(4) 0.0366(18) Uani 1 1 d . . . . .
H17 H 0.0276 1.0063 0.2743 0.044 Uiso 1 1 calc R U . . .
C18 C 0.1721(5) 1.0210(4) 0.2859(4) 0.0299(17) Uani 1 1 d . . . . .
C19 C 0.3145(5) 1.1359(5) 0.1865(4) 0.0402(19) Uani 1 1 d . . . . .
H19A H 0.2860 1.1499 0.1443 0.060 Uiso 1 1 calc R U . . .
H19B H 0.3520 1.0936 0.1690 0.060 Uiso 1 1 calc R U . . .
H19C H 0.3581 1.1903 0.2298 0.060 Uiso 1 1 calc R U . . .
C20 C -0.0388(5) 1.0773(6) 0.1822(5) 0.054(2) Uani 1 1 d . . . . .
H20A H -0.0445 1.1330 0.2191 0.081 Uiso 1 1 calc R U . . .
H20B H -0.0885 1.0274 0.1788 0.081 Uiso 1 1 calc R U . . .
H20C H -0.0487 1.0779 0.1316 0.081 Uiso 1 1 calc R U . . .
C21 C 0.1898(5) 0.9832(5) 0.3440(4) 0.0392(19) Uani 1 1 d . . . . .
H21A H 0.1281 0.9648 0.3545 0.059 Uiso 1 1 calc R U . . .
H21B H 0.2380 1.0284 0.3917 0.059 Uiso 1 1 calc R U . . .
H21C H 0.2147 0.9318 0.3236 0.059 Uiso 1 1 calc R U . . .
C22 C 0.6293(4) 1.0227(4) 0.3412(4) 0.0245(15) Uani 1 1 d . . . . .
C23 C 0.6898(5) 1.0291(4) 0.2950(4) 0.0317(17) Uani 1 1 d . . . . .
C24 C 0.7841(5) 1.0226(5) 0.3171(4) 0.042(2) Uani 1 1 d . . . . .
H24 H 0.8274 1.0290 0.2879 0.051 Uiso 1 1 calc R U . . .
C25 C 0.8171(5) 1.0069(5) 0.3818(5) 0.046(2) Uani 1 1 d . . . . .
C26 C 0.7541(5) 1.0010(5) 0.4249(4) 0.0370(18) Uani 1 1 d . . . . .
H26 H 0.7761 0.9908 0.4690 0.044 Uiso 1 1 calc R U . . .
C27 C 0.6602(5) 1.0091(4) 0.4069(4) 0.0264(16) Uani 1 1 d . . . . .
C28 C 0.6567(5) 1.0453(5) 0.2248(4) 0.042(2) Uani 1 1 d . . . . .
H28A H 0.7140 1.0663 0.2105 0.062 Uiso 1 1 calc R U . . .
H28B H 0.6208 1.0901 0.2362 0.062 Uiso 1 1 calc R U . . .
H28C H 0.6137 0.9899 0.1822 0.062 Uiso 1 1 calc R U . . .
C29 C 0.9208(6) 1.0014(6) 0.4043(5) 0.063(3) Uani 1 1 d . . . . .
H29A H 0.9338 0.9592 0.3596 0.094 Uiso 1 1 calc R U . . .
H29B H 0.9290 0.9814 0.4453 0.094 Uiso 1 1 calc R U . . .
H29C H 0.9669 1.0600 0.4226 0.094 Uiso 1 1 calc R U . . .
C30 C 0.5992(5) 1.0081(5) 0.4599(4) 0.0366(18) Uani 1 1 d . . . . .
H30A H 0.6290 0.9863 0.4960 0.055 Uiso 1 1 calc R U . . .
H30B H 0.5330 0.9689 0.4298 0.055 Uiso 1 1 calc R U . . .
H30C H 0.5956 1.0683 0.4885 0.055 Uiso 1 1 calc R U . . .
C31 C 0.3033(4) 0.6012(4) 0.2559(3) 0.0218(15) Uani 1 1 d . . . . .
C32 C 0.2979(5) 0.5286(4) 0.2794(4) 0.0283(16) Uani 1 1 d . . . . .
C33 C 0.3615(5) 0.4820(4) 0.2939(4) 0.0303(16) Uani 1 1 d . . . . .
H33 H 0.4251 0.4939 0.2877 0.036 Uiso 1 1 calc R U . . .
C34 C 0.3304(6) 0.4157(5) 0.3184(4) 0.0375(18) Uani 1 1 d . . . . .
H34 H 0.3742 0.3834 0.3285 0.045 Uiso 1 1 calc R U . . .
C35 C 0.2386(5) 0.3966(5) 0.3281(4) 0.0364(18) Uani 1 1 d . . . . .
H35 H 0.2201 0.3511 0.3438 0.044 Uiso 1 1 calc R U . . .
C36 C 0.1723(5) 0.4439(4) 0.3148(4) 0.0311(17) Uani 1 1 d . . . . .
C37 C 0.0791(5) 0.4354(5) 0.3266(4) 0.0362(18) Uani 1 1 d . . . . .
H37 H 0.0543 0.3920 0.3430 0.043 Uiso 1 1 calc R U . . .
C38 C 0.0239(5) 0.4889(5) 0.3147(4) 0.0348(18) Uani 1 1 d . . . . .
H38 H -0.0389 0.4816 0.3228 0.042 Uiso 1 1 calc R U . . .
C39 C 0.0573(5) 0.5549(4) 0.2905(4) 0.0284(16) Uani 1 1 d . . . . .
H39 H 0.0176 0.5913 0.2827 0.034 Uiso 1 1 calc R U . . .
C40 C 0.1476(5) 0.5652(4) 0.2787(4) 0.0246(15) Uani 1 1 d . . . . .
C41 C 0.2077(4) 0.6237(4) 0.2543(3) 0.0223(15) Uani 1 1 d . . . . .
C42 C 0.2054(5) 0.5107(4) 0.2915(4) 0.0258(16) Uani 1 1 d . . . . .
C43 C 0.4565(5) 0.6185(4) 0.2346(4) 0.0255(15) Uani 1 1 d . . . . .
C44 C 0.4539(5) 0.5421(4) 0.1745(4) 0.0283(16) Uani 1 1 d . . . . .
C45 C 0.5391(6) 0.5160(5) 0.1742(4) 0.0390(19) Uani 1 1 d . . . . .
H45 H 0.5385 0.4644 0.1319 0.047 Uiso 1 1 calc R U . . .
C46 C 0.6248(5) 0.5628(5) 0.2335(5) 0.043(2) Uani 1 1 d . . . . .
C47 C 0.6246(5) 0.6386(5) 0.2937(5) 0.043(2) Uani 1 1 d . . . . .
H47 H 0.6831 0.6714 0.3349 0.051 Uiso 1 1 calc R U . . .
C48 C 0.5412(5) 0.6684(4) 0.2960(4) 0.0300(17) Uani 1 1 d . . . . .
C49 C 0.3631(5) 0.4840(5) 0.1080(4) 0.0365(18) Uani 1 1 d . . . . .
H49A H 0.3046 0.4895 0.1252 0.055 Uiso 1 1 calc R U . . .
H49B H 0.3646 0.4221 0.0893 0.055 Uiso 1 1 calc R U . . .
H49C H 0.3611 0.5029 0.0664 0.055 Uiso 1 1 calc R U . . .
C50 C 0.7168(6) 0.5316(6) 0.2339(6) 0.068(3) Uani 1 1 d . . . . .
H50A H 0.7747 0.5832 0.2576 0.102 Uiso 1 1 calc R U . . .
H50B H 0.7149 0.4954 0.1810 0.102 Uiso 1 1 calc R U . . .
H50C H 0.7200 0.4962 0.2635 0.102 Uiso 1 1 calc R U . . .
C51 C 0.5432(5) 0.7501(5) 0.3629(4) 0.041(2) Uani 1 1 d . . . . .
H51A H 0.5369 0.7970 0.3462 0.062 Uiso 1 1 calc R U . . .
H51B H 0.6054 0.7701 0.4033 0.062 Uiso 1 1 calc R U . . .
H51C H 0.4887 0.7366 0.3830 0.062 Uiso 1 1 calc R U . . .
C52 C 0.1034(5) 0.7076(4) 0.2366(4) 0.0260(15) Uani 1 1 d . . . . .
C53 C 0.0268(5) 0.6752(4) 0.1679(4) 0.0273(16) Uani 1 1 d . . . . .
C54 C -0.0613(5) 0.6922(5) 0.1743(4) 0.0338(18) Uani 1 1 d . . . . .
H54 H -0.1149 0.6686 0.1288 0.041 Uiso 1 1 calc R U . . .
C55 C -0.0760(5) 0.7426(5) 0.2445(4) 0.0373(18) Uani 1 1 d . . . . .
C56 C 0.0022(5) 0.7747(5) 0.3096(4) 0.0335(17) Uani 1 1 d . . . . .
H56 H -0.0057 0.8102 0.3575 0.040 Uiso 1 1 calc R U . . .
C57 C 0.0925(5) 0.7575(4) 0.3085(4) 0.0279(16) Uani 1 1 d . . . . .
C58 C 0.0371(5) 0.6206(5) 0.0910(4) 0.0361(18) Uani 1 1 d . . . . .
H58A H -0.0278 0.5926 0.0531 0.054 Uiso 1 1 calc R U . . .
H58B H 0.0675 0.5747 0.0945 0.054 Uiso 1 1 calc R U . . .
H58C H 0.0782 0.6589 0.0751 0.054 Uiso 1 1 calc R U . . .
C59 C -0.1714(5) 0.7640(6) 0.2496(5) 0.056(2) Uani 1 1 d . . . . .
H59A H -0.1774 0.7763 0.3012 0.083 Uiso 1 1 calc R U . . .
H59B H -0.2260 0.7134 0.2115 0.083 Uiso 1 1 calc R U . . .
H59C H -0.1728 0.8162 0.2396 0.083 Uiso 1 1 calc R U . . .
C60 C 0.1710(5) 0.7886(5) 0.3826(4) 0.0299(16) Uani 1 1 d . . . . .
H60A H 0.1640 0.8427 0.4208 0.045 Uiso 1 1 calc R U . . .
H60B H 0.2355 0.8010 0.3743 0.045 Uiso 1 1 calc R U . . .
H60C H 0.1649 0.7424 0.4013 0.045 Uiso 1 1 calc R U . . .
C61 C 0.2817(4) 0.7521(4) -0.0803(4) 0.0255(15) Uani 1 1 d . . . . .
C62 C 0.2468(5) 0.7341(4) -0.1617(4) 0.0277(16) Uani 1 1 d . . . . .
C63 C 0.1607(5) 0.7324(5) -0.2078(4) 0.0315(17) Uani 1 1 d . . . . .
H63 H 0.1071 0.7434 -0.1884 0.038 Uiso 1 1 calc R U . . .
C64 C 0.1553(6) 0.7137(5) -0.2850(4) 0.0410(19) Uani 1 1 d . . . . .
H64 H 0.0974 0.7142 -0.3174 0.049 Uiso 1 1 calc R U . . .
C65 C 0.2287(6) 0.6952(5) -0.3143(4) 0.044(2) Uani 1 1 d . . . . .
H65 H 0.2201 0.6809 -0.3672 0.052 Uiso 1 1 calc R U . . .
C66 C 0.3189(5) 0.6962(5) -0.2693(4) 0.0358(18) Uani 1 1 d . . . . .
C67 C 0.3993(6) 0.6772(5) -0.2925(5) 0.049(2) Uani 1 1 d . . . . .
H67 H 0.3977 0.6598 -0.3448 0.059 Uiso 1 1 calc R U . . .
C68 C 0.4803(6) 0.6834(5) -0.2406(5) 0.050(2) Uani 1 1 d . . . . .
H68 H 0.5341 0.6692 -0.2585 0.060 Uiso 1 1 calc R U . . .
C69 C 0.4904(5) 0.7098(5) -0.1606(4) 0.0358(18) Uani 1 1 d . . . . .
H69 H 0.5489 0.7143 -0.1256 0.043 Uiso 1 1 calc R U . . .
C70 C 0.4113(5) 0.7280(4) -0.1376(4) 0.0284(16) Uani 1 1 d . . . . .
C71 C 0.3874(5) 0.7518(4) -0.0637(4) 0.0256(15) Uani 1 1 d . . . . .
C72 C 0.3249(5) 0.7195(4) -0.1912(4) 0.0265(16) Uani 1 1 d . . . . .
C73 C 0.1383(4) 0.7535(4) -0.0440(3) 0.0214(15) Uani 1 1 d . . . . .
C74 C 0.0750(5) 0.6659(5) -0.0831(4) 0.0273(16) Uani 1 1 d . . . . .
C75 C -0.0237(5) 0.6560(5) -0.1009(4) 0.0328(17) Uani 1 1 d . . . . .
H75 H -0.0672 0.5977 -0.1263 0.039 Uiso 1 1 calc R U . . .
C76 C -0.0633(5) 0.7278(5) -0.0833(4) 0.0347(18) Uani 1 1 d . . . . .
C77 C 0.0022(5) 0.8126(5) -0.0447(4) 0.0327(17) Uani 1 1 d . . . . .
H77 H -0.0234 0.8623 -0.0322 0.039 Uiso 1 1 calc R U . . .
C78 C 0.1022(5) 0.8274(4) -0.0238(4) 0.0272(16) Uani 1 1 d . . . . .
C79 C 0.1137(5) 0.5860(4) -0.1072(4) 0.0363(18) Uani 1 1 d . . . . .
H79A H 0.0602 0.5321 -0.1239 0.054 Uiso 1 1 calc R U . . .
H79C H 0.1650 0.5913 -0.0636 0.054 Uiso 1 1 calc R U . . .
H79B H 0.1411 0.5826 -0.1496 0.054 Uiso 1 1 calc R U . . .
C80 C -0.1729(5) 0.7128(6) -0.1066(5) 0.054(2) Uani 1 1 d . . . . .
H80C H -0.1881 0.7688 -0.0815 0.082 Uiso 1 1 calc R U . . .
H80B H -0.2042 0.6690 -0.0908 0.082 Uiso 1 1 calc R U . . .
H80A H -0.1976 0.6909 -0.1625 0.082 Uiso 1 1 calc R U . . .
C81 C 0.1696(5) 0.9206(4) 0.0161(4) 0.0333(17) Uani 1 1 d . . . . .
H81B H 0.2069 0.9317 0.0678 0.050 Uiso 1 1 calc R U . . .
H81A H 0.1307 0.9629 0.0199 0.050 Uiso 1 1 calc R U . . .
H81C H 0.2149 0.9279 -0.0134 0.050 Uiso 1 1 calc R U . . .
C82 C 0.5403(5) 0.7818(4) 0.0239(4) 0.0260(15) Uani 1 1 d . . . . .
C83 C 0.6002(5) 0.8575(4) 0.0235(4) 0.0261(15) Uani 1 1 d . . . . .
C84 C 0.7007(5) 0.8700(5) 0.0450(4) 0.0316(17) Uani 1 1 d . . . . .
H84 H 0.7426 0.9207 0.0461 0.038 Uiso 1 1 calc R U . . .
C85 C 0.7426(5) 0.8117(5) 0.0650(4) 0.0341(17) Uani 1 1 d . . . . .
C86 C 0.6796(5) 0.7380(5) 0.0627(4) 0.0298(16) Uani 1 1 d . . . . .
H86 H 0.7073 0.6966 0.0749 0.036 Uiso 1 1 calc R U . . .
C87 C 0.5797(5) 0.7216(4) 0.0438(4) 0.0243(15) Uani 1 1 d . . . . .
C88 C 0.5629(5) 0.9234(5) 0.0026(4) 0.0364(18) Uani 1 1 d . . . . .
H88C H 0.6135 0.9805 0.0279 0.055 Uiso 1 1 calc R U . . .
H88A H 0.5044 0.9302 0.0194 0.055 Uiso 1 1 calc R U . . .
H88B H 0.5460 0.9030 -0.0532 0.055 Uiso 1 1 calc R U . . .
C89 C 0.8522(5) 0.8304(5) 0.0904(5) 0.045(2) Uani 1 1 d . . . . .
H89B H 0.8826 0.8744 0.0746 0.067 Uiso 1 1 calc R U . . .
H89A H 0.8702 0.7755 0.0669 0.067 Uiso 1 1 calc R U . . .
H89C H 0.8754 0.8534 0.1465 0.067 Uiso 1 1 calc R U . . .
C90 C 0.5144(5) 0.6412(4) 0.0436(4) 0.0315(17) Uani 1 1 d . . . . .
H90B H 0.5488 0.5955 0.0379 0.047 Uiso 1 1 calc R U . . .
H90A H 0.4542 0.6180 0.0007 0.047 Uiso 1 1 calc R U . . .
H90C H 0.4977 0.6581 0.0922 0.047 Uiso 1 1 calc R U . . .
Cl6 Cl 0.1475(3) 0.2066(4) 0.5337(3) 0.184(2) Uani 1 1 d . . . . .
Cl7 Cl 0.08275(15) 0.24717(14) 0.37652(12) 0.0493(5) Uani 1 1 d . . . . .
Cl8 Cl 0.1943(3) 0.4441(3) 0.5399(3) 0.1595(19) Uani 1 1 d . . . . .
Cl9A Cl -0.0532(4) 0.3391(10) 0.4948(3) 0.170(7) Uani 0.677(16) 1 d . . P A 1
Cl9B Cl -0.0590(8) 0.2585(15) 0.4852(12) 0.136(7) Uani 0.323(16) 1 d . . P A 2
Al1 Al 0.0883(2) 0.3070(2) 0.49516(16) 0.0758(10) Uani 1 1 d . . . . .

loop_
_atom_site_aniso_label
_atom_site_aniso_U_11
_atom_site_aniso_U_22
_atom_site_aniso_U_33
_atom_site_aniso_U_23
_atom_site_aniso_U_13
_atom_site_aniso_U_12
Ni1 0.0173(4) 0.0237(5) 0.0208(5) 0.0084(4) 0.0015(3) 0.0016(3)
Ni2 0.0205(4) 0.0251(5) 0.0194(5) 0.0101(4) 0.0044(3) 0.0020(4)
Ni3 0.0195(4) 0.0285(5) 0.0188(5) 0.0112(4) 0.0044(3) 0.0034(4)
Cl1 0.0208(8) 0.0290(9) 0.0216(9) 0.0114(7) 0.0046(7) 0.0053(7)
Cl2 0.0254(9) 0.0283(9) 0.0187(8) 0.0082(7) 0.0034(7) 0.0052(7)
Cl3 0.0181(8) 0.0273(9) 0.0195(8) 0.0101(7) 0.0020(6) 0.0017(7)
Cl4 0.0236(8) 0.0298(9) 0.0258(9) 0.0153(7) 0.0039(7) 0.0005(7)
Cl5 0.0276(9) 0.0269(9) 0.0208(9) 0.0090(7) 0.0051(7) 0.0011(7)
N1 0.017(3) 0.027(3) 0.019(3) 0.009(3) 0.001(2) 0.004(2)
N2 0.017(3) 0.030(3) 0.019(3) 0.009(3) 0.002(2) 0.004(2)
N3 0.028(3) 0.019(3) 0.016(3) 0.002(2) 0.004(2) 0.004(2)
N4 0.017(3) 0.026(3) 0.020(3) 0.010(2) 0.003(2) 0.001(2)
N5 0.024(3) 0.021(3) 0.017(3) 0.006(2) 0.005(2) 0.004(2)
N6 0.022(3) 0.031(3) 0.022(3) 0.014(3) 0.007(2) 0.007(2)
C1 0.022(4) 0.029(4) 0.025(4) 0.018(3) 0.006(3) 0.003(3)
C2 0.027(4) 0.025(4) 0.027(4) 0.011(3) 0.008(3) 0.008(3)
C3 0.030(4) 0.031(4) 0.040(5) 0.011(4) 0.004(3) 0.007(3)
C4 0.047(5) 0.042(5) 0.034(4) 0.014(4) 0.010(4) 0.023(4)
C5 0.032(4) 0.029(4) 0.027(4) 0.004(3) -0.002(3) 0.005(3)
C6 0.034(4) 0.021(4) 0.018(4) 0.007(3) -0.001(3) 0.001(3)
C7 0.042(5) 0.027(4) 0.021(4) 0.005(3) -0.001(3) 0.003(3)
C8 0.028(4) 0.034(4) 0.019(4) 0.009(3) -0.005(3) -0.007(3)
C9 0.025(4) 0.034(4) 0.030(4) 0.012(3) 0.005(3) 0.003(3)
C10 0.019(3) 0.024(4) 0.023(4) 0.010(3) 0.002(3) 0.003(3)
C11 0.019(3) 0.035(4) 0.021(4) 0.016(3) 0.006(3) 0.010(3)
C12 0.026(4) 0.032(4) 0.016(3) 0.012(3) 0.002(3) 0.005(3)
C13 0.021(4) 0.022(4) 0.023(4) 0.004(3) 0.002(3) 0.004(3)
C14 0.028(4) 0.028(4) 0.028(4) 0.010(3) 0.005(3) 0.009(3)
C15 0.044(5) 0.039(4) 0.029(4) 0.015(4) 0.003(4) 0.021(4)
C16 0.023(4) 0.039(4) 0.035(4) 0.012(4) 0.002(3) 0.009(3)
C17 0.023(4) 0.044(5) 0.038(4) 0.014(4) 0.008(3) 0.007(3)
C18 0.018(4) 0.036(4) 0.027(4) 0.008(3) 0.001(3) 0.002(3)
C19 0.039(4) 0.050(5) 0.048(5) 0.034(4) 0.016(4) 0.019(4)
C20 0.030(4) 0.074(6) 0.061(6) 0.033(5) 0.002(4) 0.023(4)
C21 0.034(4) 0.051(5) 0.055(5) 0.037(4) 0.025(4) 0.019(4)
C22 0.014(3) 0.029(4) 0.026(4) 0.010(3) 0.002(3) 0.004(3)
C23 0.032(4) 0.029(4) 0.024(4) 0.006(3) 0.006(3) 0.001(3)
C24 0.019(4) 0.070(6) 0.035(5) 0.019(4) 0.008(3) 0.013(4)
C25 0.030(4) 0.054(5) 0.044(5) 0.013(4) 0.003(4) 0.017(4)
C26 0.026(4) 0.049(5) 0.032(4) 0.018(4) -0.001(3) 0.012(3)
C27 0.021(4) 0.026(4) 0.026(4) 0.008(3) 0.002(3) 0.004(3)
C28 0.025(4) 0.066(6) 0.041(5) 0.032(4) 0.012(3) 0.010(4)
C29 0.036(5) 0.092(7) 0.071(7) 0.044(6) 0.012(4) 0.029(5)
C30 0.028(4) 0.054(5) 0.029(4) 0.024(4) 0.004(3) 0.007(4)
C31 0.018(3) 0.025(4) 0.017(3) 0.009(3) 0.002(3) -0.001(3)
C32 0.031(4) 0.034(4) 0.018(4) 0.009(3) 0.008(3) 0.009(3)
C33 0.034(4) 0.034(4) 0.028(4) 0.015(3) 0.012(3) 0.011(3)
C34 0.048(5) 0.044(5) 0.035(4) 0.026(4) 0.016(4) 0.023(4)
C35 0.043(5) 0.034(4) 0.039(5) 0.024(4) 0.013(4) 0.005(4)
C36 0.033(4) 0.025(4) 0.029(4) 0.011(3) 0.005(3) 0.002(3)
C37 0.030(4) 0.039(4) 0.036(4) 0.020(4) 0.006(3) -0.005(3)
C38 0.028(4) 0.045(5) 0.036(4) 0.022(4) 0.015(3) 0.004(3)
C39 0.026(4) 0.034(4) 0.029(4) 0.017(3) 0.010(3) 0.007(3)
C40 0.026(4) 0.024(4) 0.019(4) 0.006(3) 0.004(3) 0.004(3)
C41 0.023(4) 0.024(4) 0.016(3) 0.008(3) 0.003(3) 0.002(3)
C42 0.029(4) 0.020(4) 0.018(4) 0.005(3) 0.001(3) -0.003(3)
C43 0.026(4) 0.025(4) 0.030(4) 0.016(3) 0.010(3) 0.005(3)
C44 0.029(4) 0.029(4) 0.031(4) 0.016(3) 0.011(3) 0.006(3)
C45 0.051(5) 0.033(4) 0.046(5) 0.021(4) 0.028(4) 0.017(4)
C46 0.033(4) 0.036(5) 0.065(6) 0.023(4) 0.016(4) 0.011(4)
C47 0.023(4) 0.040(5) 0.054(5) 0.017(4) 0.002(4) 0.002(3)
C48 0.028(4) 0.030(4) 0.036(4) 0.019(3) 0.006(3) 0.008(3)
C49 0.041(4) 0.032(4) 0.029(4) 0.007(3) 0.008(3) 0.010(3)
C50 0.049(6) 0.064(6) 0.102(8) 0.035(6) 0.027(5) 0.036(5)
C51 0.028(4) 0.042(5) 0.033(4) 0.005(4) -0.011(3) 0.006(3)
C52 0.021(4) 0.027(4) 0.029(4) 0.015(3) 0.009(3) -0.001(3)
C53 0.029(4) 0.029(4) 0.018(4) 0.011(3) -0.002(3) 0.002(3)
C54 0.019(4) 0.047(5) 0.030(4) 0.018(4) -0.003(3) 0.004(3)
C55 0.027(4) 0.053(5) 0.043(5) 0.030(4) 0.012(4) 0.016(4)
C56 0.030(4) 0.036(4) 0.033(4) 0.015(3) 0.008(3) 0.009(3)
C57 0.027(4) 0.028(4) 0.025(4) 0.011(3) 0.005(3) 0.001(3)
C58 0.024(4) 0.051(5) 0.027(4) 0.017(4) 0.001(3) 0.001(3)
C59 0.031(4) 0.095(7) 0.047(5) 0.032(5) 0.015(4) 0.024(5)
C60 0.029(4) 0.043(4) 0.018(4) 0.012(3) 0.009(3) 0.010(3)
C61 0.021(4) 0.031(4) 0.018(4) 0.008(3) 0.003(3) 0.002(3)
C62 0.031(4) 0.028(4) 0.019(4) 0.008(3) 0.006(3) 0.002(3)
C63 0.029(4) 0.039(4) 0.023(4) 0.017(3) 0.004(3) -0.001(3)
C64 0.039(5) 0.055(5) 0.027(4) 0.023(4) 0.006(4) 0.002(4)
C65 0.055(5) 0.048(5) 0.019(4) 0.018(4) 0.004(4) -0.005(4)
C66 0.036(4) 0.045(5) 0.035(4) 0.023(4) 0.020(4) 0.007(4)
C67 0.059(6) 0.055(5) 0.036(5) 0.023(4) 0.021(4) 0.012(4)
C68 0.058(6) 0.052(5) 0.052(6) 0.022(4) 0.038(5) 0.021(4)
C69 0.038(4) 0.037(4) 0.041(5) 0.021(4) 0.018(4) 0.012(4)
C70 0.036(4) 0.026(4) 0.028(4) 0.013(3) 0.016(3) 0.007(3)
C71 0.029(4) 0.021(4) 0.030(4) 0.014(3) 0.010(3) 0.007(3)
C72 0.031(4) 0.029(4) 0.028(4) 0.018(3) 0.014(3) 0.009(3)
C73 0.019(3) 0.030(4) 0.014(3) 0.009(3) 0.006(3) 0.004(3)
C74 0.022(4) 0.040(4) 0.013(3) 0.012(3) -0.002(3) 0.001(3)
C75 0.023(4) 0.033(4) 0.030(4) 0.010(3) 0.002(3) -0.008(3)
C76 0.018(4) 0.051(5) 0.029(4) 0.016(4) 0.003(3) 0.001(3)
C77 0.026(4) 0.038(4) 0.029(4) 0.012(3) 0.004(3) 0.007(3)
C78 0.020(4) 0.038(4) 0.025(4) 0.015(3) 0.007(3) 0.005(3)
C79 0.033(4) 0.024(4) 0.038(4) 0.008(3) 0.004(3) -0.002(3)
C80 0.024(4) 0.064(6) 0.062(6) 0.023(5) 0.006(4) -0.001(4)
C81 0.035(4) 0.027(4) 0.031(4) 0.012(3) 0.000(3) 0.005(3)
C82 0.025(4) 0.038(4) 0.021(4) 0.016(3) 0.011(3) 0.010(3)
C83 0.024(4) 0.034(4) 0.029(4) 0.018(3) 0.013(3) 0.011(3)
C84 0.031(4) 0.032(4) 0.034(4) 0.018(3) 0.012(3) 0.006(3)
C85 0.027(4) 0.040(4) 0.031(4) 0.013(3) 0.006(3) 0.008(3)
C86 0.031(4) 0.035(4) 0.031(4) 0.016(3) 0.011(3) 0.018(3)
C87 0.029(4) 0.025(4) 0.021(4) 0.011(3) 0.009(3) 0.009(3)
C88 0.035(4) 0.040(4) 0.049(5) 0.029(4) 0.021(4) 0.012(3)
C89 0.034(4) 0.059(5) 0.054(5) 0.036(4) 0.013(4) 0.013(4)
C90 0.041(4) 0.028(4) 0.034(4) 0.018(3) 0.017(3) 0.014(3)
Cl6 0.149(4) 0.214(5) 0.131(4) 0.109(4) -0.046(3) -0.062(3)
Cl7 0.0558(13) 0.0506(13) 0.0477(13) 0.0242(10) 0.0203(10) 0.0168(10)
Cl8 0.139(3) 0.121(3) 0.136(4) -0.015(3) 0.047(3) -0.005(3)
Cl9A 0.072(3) 0.326(17) 0.063(3) 0.021(5) 0.026(3) 0.077(6)
Cl9B 0.060(6) 0.239(17) 0.261(17) 0.216(15) 0.100(9) 0.091(8)
Al1 0.0437(16) 0.118(3) 0.0419(17) 0.0180(17) 0.0165(13) -0.0014(17)

loop_
_atom_type_symbol
_atom_type_description
_atom_type_scat_dispersion_real
_atom_type_scat_dispersion_imag
_atom_type_scat_source
C C 0.0033 0.0016 'International Tables Vol C Tables 4.2.6.8 and 6.1.1.4'
H H 0.0000 0.0000 'International Tables Vol C Tables 4.2.6.8 and 6.1.1.4'
N N 0.0061 0.0033 'International Tables Vol C Tables 4.2.6.8 and 6.1.1.4'
Al Al 0.0645 0.0514 'International Tables Vol C Tables 4.2.6.8 and 6.1.1.4'
Cl Cl 0.1484 0.1585 'International Tables Vol C Tables 4.2.6.8 and 6.1.1.4'
Ni Ni 0.3393 1.1124 'International Tables Vol C Tables 4.2.6.8 and 6.1.1.4'

loop_
_geom_angle_atom_site_label_1
_geom_angle_atom_site_label_2
_geom_angle_atom_site_label_3
_geom_angle
N2 Ni1 N1 81.3(2)
N2 Ni1 Cl4 100.47(15)
N1 Ni1 Cl4 95.08(15)
N2 Ni1 Cl2 94.77(15)
N1 Ni1 Cl2 99.97(15)
Cl4 Ni1 Cl2 160.02(6)
N2 Ni1 Cl1 97.55(15)
N1 Ni1 Cl1 177.89(15)
Cl4 Ni1 Cl1 83.42(6)
Cl2 Ni1 Cl1 81.84(6)
N2 Ni1 Cl3 174.75(15)
N1 Ni1 Cl3 94.50(14)
Cl4 Ni1 Cl3 82.90(6)
Cl2 Ni1 Cl3 82.89(6)
Cl1 Ni1 Cl3 86.79(6)
N4 Ni2 N3 80.9(2)
N4 Ni2 Cl2 92.93(15)
N3 Ni2 Cl2 102.10(14)
N4 Ni2 Cl5 102.79(14)
N3 Ni2 Cl5 92.36(14)
Cl2 Ni2 Cl5 160.18(7)
N4 Ni2 Cl3 95.17(15)
N3 Ni2 Cl3 173.02(14)
Cl2 Ni2 Cl3 83.80(6)
Cl5 Ni2 Cl3 82.84(6)
N4 Ni2 Cl1 174.21(14)
N3 Ni2 Cl1 98.29(15)
Cl2 Ni2 Cl1 81.60(6)
Cl5 Ni2 Cl1 82.96(6)
Cl3 Ni2 Cl1 86.18(6)
N5 Ni3 N6 80.8(2)
N5 Ni3 Cl4 99.84(15)
N6 Ni3 Cl4 92.40(15)
N5 Ni3 Cl5 94.07(15)
N6 Ni3 Cl5 102.66(15)
Cl4 Ni3 Cl5 160.97(6)
N5 Ni3 Cl1 175.06(15)
N6 Ni3 Cl1 95.57(15)
Cl4 Ni3 Cl1 83.58(6)
Cl5 Ni3 Cl1 83.44(6)
N5 Ni3 Cl3 97.09(15)
N6 Ni3 Cl3 174.71(15)
Cl4 Ni3 Cl3 83.16(6)
Cl5 Ni3 Cl3 82.27(6)
Cl1 Ni3 Cl3 86.83(6)
Ni1 Cl1 Ni3 78.08(5)
Ni1 Cl1 Ni2 78.19(5)
Ni3 Cl1 Ni2 77.92(5)
Ni2 Cl2 Ni1 80.14(6)
Ni2 Cl3 Ni3 78.44(5)
Ni2 Cl3 Ni1 78.63(5)
Ni3 Cl3 Ni1 77.58(5)
Ni3 Cl4 Ni1 78.89(6)
Ni2 Cl5 Ni3 79.68(6)
C1 N1 C13 118.9(5)
C1 N1 Ni1 111.1(4)
C13 N1 Ni1 129.9(4)
C11 N2 C22 117.3(5)
C11 N2 Ni1 111.3(4)
C22 N2 Ni1 131.2(4)
C31 N3 C43 117.0(5)
C31 N3 Ni2 111.2(4)
C43 N3 Ni2 131.4(4)
C41 N4 C52 116.7(5)
C41 N4 Ni2 111.1(4)
C52 N4 Ni2 131.9(4)
C61 N5 C73 117.5(5)
C61 N5 Ni3 112.1(4)
C73 N5 Ni3 130.2(4)
C71 N6 C82 118.9(5)
C71 N6 Ni3 110.8(4)
C82 N6 Ni3 129.6(4)
N1 C1 C2 134.5(6)
N1 C1 C11 118.8(6)
C2 C1 C11 106.7(5)
C3 C2 C12 119.0(6)
C3 C2 C1 134.6(6)
C12 C2 C1 106.2(5)
C2 C3 C4 118.8(7)
C2 C3 H3 120.6
C4 C3 H3 120.6
C5 C4 C3 122.7(7)
C5 C4 H4 118.7
C3 C4 H4 118.7
C4 C5 C6 119.2(6)
C4 C5 H5 120.4
C6 C5 H5 120.4
C12 C6 C5 117.2(6)
C12 C6 C7 116.0(6)
C5 C6 C7 126.8(6)
C8 C7 C6 120.7(6)
C8 C7 H7 119.6
C6 C7 H7 119.6
C7 C8 C9 122.6(6)
C7 C8 H8 118.7
C9 C8 H8 118.7
C10 C9 C8 118.4(7)
C10 C9 H9 120.8
C8 C9 H9 120.8
C9 C10 C12 118.6(6)
C9 C10 C11 135.5(6)
C12 C10 C11 106.0(5)
N2 C11 C10 135.1(6)
N2 C11 C1 117.3(6)
C10 C11 C1 107.5(5)
C6 C12 C2 122.9(6)
C6 C12 C10 123.6(6)
C2 C12 C10 113.5(6)
C14 C13 C18 122.1(6)
C14 C13 N1 118.0(6)
C18 C13 N1 119.9(6)
C15 C14 C13 116.7(6)
C15 C14 C19 119.8(6)
C13 C14 C19 123.5(6)
C16 C15 C14 123.1(7)
C16 C15 H15 118.4
C14 C15 H15 118.4
C15 C16 C17 118.1(6)
C15 C16 C20 121.2(7)
C17 C16 C20 120.6(7)
C18 C17 C16 122.6(7)
C18 C17 H17 118.7
C16 C17 H17 118.7
C17 C18 C13 117.4(6)
C17 C18 C21 120.5(6)
C13 C18 C21 122.0(6)
C14 C19 H19A 109.5
C14 C19 H19B 109.5
H19A C19 H19B 109.5
C14 C19 H19C 109.5
H19A C19 H19C 109.5
H19B C19 H19C 109.5
C16 C20 H20A 109.5
C16 C20 H20B 109.5
H20A C20 H20B 109.5
C16 C20 H20C 109.5
H20A C20 H20C 109.5
H20B C20 H20C 109.5
C18 C21 H21A 109.5
C18 C21 H21B 109.5
H21A C21 H21B 109.5
C18 C21 H21C 109.5
H21A C21 H21C 109.5
H21B C21 H21C 109.5
C27 C22 C23 122.5(6)
C27 C22 N2 118.6(6)
C23 C22 N2 118.8(6)
C24 C23 C22 117.5(6)
C24 C23 C28 120.1(6)
C22 C23 C28 122.3(6)
C23 C24 C25 121.7(7)
C23 C24 H24 119.2
C25 C24 H24 119.2
C26 C25 C24 118.1(7)
C26 C25 C29 122.1(7)
C24 C25 C29 119.8(8)
C25 C26 C27 123.0(7)
C25 C26 H26 118.5
C27 C26 H26 118.5
C26 C27 C22 117.2(6)
C26 C27 C30 119.4(6)
C22 C27 C30 123.3(6)
C23 C28 H28A 109.5
C23 C28 H28B 109.5
H28A C28 H28B 109.5
C23 C28 H28C 109.5
H28A C28 H28C 109.5
H28B C28 H28C 109.5
C25 C29 H29A 109.5
C25 C29 H29B 109.5
H29A C29 H29B 109.5
C25 C29 H29C 109.5
H29A C29 H29C 109.5
H29B C29 H29C 109.5
C27 C30 H30A 109.5
C27 C30 H30B 109.5
H30A C30 H30B 109.5
C27 C30 H30C 109.5
H30A C30 H30C 109.5
H30B C30 H30C 109.5
N3 C31 C32 135.1(6)
N3 C31 C41 118.3(6)
C32 C31 C41 106.7(5)
C33 C32 C42 118.8(6)
C33 C32 C31 134.8(6)
C42 C32 C31 106.3(6)
C32 C33 C34 118.7(7)
C32 C33 H33 120.6
C34 C33 H33 120.6
C35 C34 C33 122.2(7)
C35 C34 H34 118.9
C33 C34 H34 118.9
C34 C35 C36 120.6(7)
C34 C35 H35 119.7
C36 C35 H35 119.7
C35 C36 C37 126.9(7)
C35 C36 C42 116.2(6)
C37 C36 C42 116.8(6)
C38 C37 C36 120.6(7)
C38 C37 H37 119.7
C36 C37 H37 119.7
C37 C38 C39 122.2(6)
C37 C38 H38 118.9
C39 C38 H38 118.9
C40 C39 C38 118.8(6)
C40 C39 H39 120.6
C38 C39 H39 120.6
C39 C40 C42 119.5(6)
C39 C40 C41 135.7(6)
C42 C40 C41 104.8(5)
N4 C41 C40 133.8(6)
N4 C41 C31 118.5(5)
C40 C41 C31 107.7(5)
C32 C42 C40 114.5(6)
C32 C42 C36 123.3(6)
C40 C42 C36 122.2(6)
C44 C43 C48 121.8(6)
C44 C43 N3 120.0(6)
C48 C43 N3 118.1(6)
C43 C44 C45 118.6(6)
C43 C44 C49 123.9(6)
C45 C44 C49 117.6(6)
C46 C45 C44 121.9(7)
C46 C45 H45 119.0
C44 C45 H45 119.0
C45 C46 C47 118.1(7)
C45 C46 C50 121.4(7)
C47 C46 C50 120.5(7)
C46 C47 C48 122.2(7)
C46 C47 H47 118.9
C48 C47 H47 118.9
C43 C48 C47 117.4(6)
C43 C48 C51 121.9(6)
C47 C48 C51 120.7(6)
C44 C49 H49A 109.5
C44 C49 H49B 109.5
H49A C49 H49B 109.5
C44 C49 H49C 109.5
H49A C49 H49C 109.5
H49B C49 H49C 109.5
C46 C50 H50A 109.5
C46 C50 H50B 109.5
H50A C50 H50B 109.5
C46 C50 H50C 109.5
H50A C50 H50C 109.5
H50B C50 H50C 109.5
C48 C51 H51A 109.5
C48 C51 H51B 109.5
H51A C51 H51B 109.5
C48 C51 H51C 109.5
H51A C51 H51C 109.5
H51B C51 H51C 109.5
C57 C52 C53 122.1(6)
C57 C52 N4 119.3(6)
C53 C52 N4 118.5(6)
C54 C53 C52 117.0(6)
C54 C53 C58 120.4(6)
C52 C53 C58 122.5(6)
C53 C54 C55 123.3(6)
C53 C54 H54 118.3
C55 C54 H54 118.3
C56 C55 C54 117.2(6)
C56 C55 C59 120.3(7)
C54 C55 C59 122.5(7)
C55 C56 C57 123.0(7)
C55 C56 H56 118.5
C57 C56 H56 118.5
C56 C57 C52 117.3(6)
C56 C57 C60 119.6(6)
C52 C57 C60 123.1(6)
C53 C58 H58A 109.5
C53 C58 H58B 109.5
H58A C58 H58B 109.5
C53 C58 H58C 109.5
H58A C58 H58C 109.5
H58B C58 H58C 109.5
C55 C59 H59A 109.5
C55 C59 H59B 109.5
H59A C59 H59B 109.5
C55 C59 H59C 109.5
H59A C59 H59C 109.5
H59B C59 H59C 109.5
C57 C60 H60A 109.5
C57 C60 H60B 109.5
H60A C60 H60B 109.5
C57 C60 H60C 109.5
H60A C60 H60C 109.5
H60B C60 H60C 109.5
N5 C61 C62 135.2(6)
N5 C61 C71 117.5(6)
C62 C61 C71 107.3(5)
C63 C62 C72 120.2(6)
C63 C62 C61 134.0(6)
C72 C62 C61 105.7(6)
C62 C63 C64 117.4(7)
C62 C63 H63 121.3
C64 C63 H63 121.3
C65 C64 C63 122.3(7)
C65 C64 H64 118.8
C63 C64 H64 118.8
C64 C65 C66 122.4(7)
C64 C65 H65 118.8
C66 C65 H65 118.8
C67 C66 C72 117.3(7)
C67 C66 C65 128.2(7)
C72 C66 C65 114.4(6)
C68 C67 C66 119.9(8)
C68 C67 H67 120.0
C66 C67 H67 120.0
C67 C68 C69 124.3(8)
C67 C68 H68 117.8
C69 C68 H68 117.8
C70 C69 C68 115.9(7)
C70 C69 H69 122.0
C68 C69 H69 122.0
C69 C70 C72 120.7(6)
C69 C70 C71 134.1(7)
C72 C70 C71 105.0(6)
N6 C71 C70 134.6(6)
N6 C71 C61 118.8(6)
C70 C71 C61 106.6(5)
C62 C72 C70 115.2(6)
C62 C72 C66 123.0(6)
C70 C72 C66 121.7(6)
C78 C73 C74 121.8(6)
C78 C73 N5 119.7(5)
C74 C73 N5 118.5(5)
C75 C74 C73 117.4(6)
C75 C74 C79 120.6(6)
C73 C74 C79 121.9(6)
C74 C75 C76 122.9(6)
C74 C75 H75 118.5
C76 C75 H75 118.5
C77 C76 C75 117.4(6)
C77 C76 C80 122.1(7)
C75 C76 C80 120.5(7)
C78 C77 C76 122.9(7)
C78 C77 H77 118.6
C76 C77 H77 118.6
C77 C78 C73 117.6(6)
C77 C78 C81 120.5(6)
C73 C78 C81 121.8(6)
C74 C79 H79A 109.5
C74 C79 H79C 109.5
H79A C79 H79C 109.5
C74 C79 H79B 109.5
H79A C79 H79B 109.5
H79C C79 H79B 109.5
C76 C80 H80C 109.5
C76 C80 H80B 109.5
H80C C80 H80B 109.5
C76 C80 H80A 109.5
H80C C80 H80A 109.5
H80B C80 H80A 109.5
C78 C81 H81B 109.5
C78 C81 H81A 109.5
H81B C81 H81A 109.5
C78 C81 H81C 109.5
H81B C81 H81C 109.5
H81A C81 H81C 109.5
C87 C82 C83 122.0(6)
C87 C82 N6 119.7(6)
C83 C82 N6 118.2(6)
C84 C83 C82 116.8(6)
C84 C83 C88 118.6(6)
C82 C83 C88 124.5(6)
C85 C84 C83 122.9(6)
C85 C84 H84 118.6
C83 C84 H84 118.6
C84 C85 C86 117.3(6)
C84 C85 C89 120.4(7)
C86 C85 C89 122.2(6)
C87 C86 C85 123.7(6)
C87 C86 H86 118.2
C85 C86 H86 118.2
C86 C87 C82 117.2(6)
C86 C87 C90 121.7(6)
C82 C87 C90 121.1(6)
C83 C88 H88C 109.5
C83 C88 H88A 109.5
H88C C88 H88A 109.5
C83 C88 H88B 109.5
H88C C88 H88B 109.5
H88A C88 H88B 109.5
C85 C89 H89B 109.5
C85 C89 H89A 109.5
H89B C89 H89A 109.5
C85 C89 H89C 109.5
H89B C89 H89C 109.5
H89A C89 H89C 109.5
C87 C90 H90B 109.5
C87 C90 H90A 109.5
H90B C90 H90A 109.5
C87 C90 H90C 109.5
H90B C90 H90C 109.5
H90A C90 H90C 109.5
Cl9B Al1 Cl7 99.4(6)
Cl7 Al1 Cl9A 104.8(2)
Cl9B Al1 Cl8 135.1(7)
Cl7 Al1 Cl8 103.26(18)
Cl9A Al1 Cl8 101.4(5)
Cl9B Al1 Cl6 97.7(4)
Cl7 Al1 Cl6 98.8(2)
Cl9A Al1 Cl6 129.0(5)
Cl8 Al1 Cl6 116.2(2)

loop_
_geom_bond_atom_site_label_1
_geom_bond_atom_site_label_2
_geom_bond_distance
Ni1 N2 2.087(5)
Ni1 N1 2.088(5)
Ni1 Cl4 2.4211(18)
Ni1 Cl2 2.4220(18)
Ni1 Cl1 2.4363(18)
Ni1 Cl3 2.4520(17)
Ni2 N4 2.099(5)
Ni2 N3 2.100(5)
Ni2 Cl2 2.3916(18)
Ni2 Cl5 2.4035(18)
Ni2 Cl3 2.4389(17)
Ni2 Cl1 2.4772(18)
Ni3 N5 2.085(5)
Ni3 N6 2.093(5)
Ni3 Cl4 2.4115(18)
Ni3 Cl5 2.4207(18)
Ni3 Cl1 2.4380(17)
Ni3 Cl3 2.4489(18)
N1 C1 1.271(8)
N1 C13 1.449(8)
N2 C11 1.288(8)
N2 C22 1.460(8)
N3 C31 1.286(8)
N3 C43 1.443(8)
N4 C41 1.286(8)
N4 C52 1.438(8)
N5 C61 1.269(8)
N5 C73 1.453(8)
N6 C71 1.280(8)
N6 C82 1.454(8)
C1 C2 1.469(9)
C1 C11 1.513(9)
C2 C3 1.342(9)
C2 C12 1.411(9)
C3 C4 1.417(10)
C3 H3 0.9500
C4 C5 1.364(10)
C4 H4 0.9500
C5 C6 1.408(9)
C5 H5 0.9500
C6 C12 1.388(9)
C6 C7 1.424(9)
C7 C8 1.366(10)
C7 H7 0.9500
C8 C9 1.409(9)
C8 H8 0.9500
C9 C10 1.378(9)
C9 H9 0.9500
C10 C12 1.426(9)
C10 C11 1.453(9)
C13 C14 1.402(9)
C13 C18 1.401(9)
C14 C15 1.396(9)
C14 C19 1.516(10)
C15 C16 1.367(10)
C15 H15 0.9500
C16 C17 1.384(10)
C16 C20 1.507(9)
C17 C18 1.385(9)
C17 H17 0.9500
C18 C21 1.508(10)
C19 H19A 0.9800
C19 H19B 0.9800
C19 H19C 0.9800
C20 H20A 0.9800
C20 H20B 0.9800
C20 H20C 0.9800
C21 H21A 0.9800
C21 H21B 0.9800
C21 H21C 0.9800
C22 C27 1.398(9)
C22 C23 1.401(9)
C23 C24 1.388(9)
C23 C28 1.508(10)
C24 C25 1.405(11)
C24 H24 0.9500
C25 C26 1.380(11)
C25 C29 1.511(10)
C26 C27 1.383(9)
C26 H26 0.9500
C27 C30 1.496(9)
C28 H28A 0.9800
C28 H28B 0.9800
C28 H28C 0.9800
C29 H29A 0.9800
C29 H29B 0.9800
C29 H29C 0.9800
C30 H30A 0.9800
C30 H30B 0.9800
C30 H30C 0.9800
C31 C32 1.464(9)
C31 C41 1.502(9)
C32 C33 1.375(9)
C32 C42 1.408(9)
C33 C34 1.417(10)
C33 H33 0.9500
C34 C35 1.380(10)
C34 H34 0.9500
C35 C36 1.405(10)
C35 H35 0.9500
C36 C37 1.408(10)
C36 C42 1.416(9)
C37 C38 1.366(10)
C37 H37 0.9500
C38 C39 1.418(9)
C38 H38 0.9500
C39 C40 1.366(9)
C39 H39 0.9500
C40 C42 1.413(9)
C40 C41 1.479(9)
C43 C44 1.375(9)
C43 C48 1.395(9)
C44 C45 1.387(9)
C44 C49 1.513(9)
C45 C46 1.379(11)
C45 H45 0.9500
C46 C47 1.382(11)
C46 C50 1.522(10)
C47 C48 1.396(9)
C47 H47 0.9500
C48 C51 1.498(10)
C49 H49A 0.9800
C49 H49B 0.9800
C49 H49C 0.9800
C50 H50A 0.9800
C50 H50B 0.9800
C50 H50C 0.9800
C51 H51A 0.9800
C51 H51B 0.9800
C51 H51C 0.9800
C52 C57 1.404(9)
C52 C53 1.408(9)
C53 C54 1.379(9)
C53 C58 1.500(9)
C54 C55 1.405(10)
C54 H54 0.9500
C55 C56 1.376(10)
C55 C59 1.506(10)
C56 C57 1.396(9)
C56 H56 0.9500
C57 C60 1.497(9)
C58 H58A 0.9800
C58 H58B 0.9800
C58 H58C 0.9800
C59 H59A 0.9800
C59 H59B 0.9800
C59 H59C 0.9800
C60 H60A 0.9800
C60 H60B 0.9800
C60 H60C 0.9800
C61 C62 1.472(9)
C61 C71 1.505(9)
C62 C63 1.377(9)
C62 C72 1.392(9)
C63 C64 1.410(10)
C63 H63 0.9500
C64 C65 1.339(11)
C64 H64 0.9500
C65 C66 1.420(10)
C65 H65 0.9500
C66 C67 1.382(10)
C66 C72 1.412(9)
C67 C68 1.352(11)
C67 H67 0.9500
C68 C69 1.432(11)
C68 H68 0.9500
C69 C70 1.359(9)
C69 H69 0.9500
C70 C72 1.412(9)
C70 C71 1.485(9)
C73 C78 1.398(9)
C73 C74 1.417(9)
C74 C75 1.368(9)
C74 C79 1.508(9)
C75 C76 1.396(10)
C75 H75 0.9500
C76 C77 1.395(10)
C76 C80 1.510(9)
C77 C78 1.375(9)
C77 H77 0.9500
C78 C81 1.508(9)
C79 H79A 0.9800
C79 H79C 0.9800
C79 H79B 0.9800
C80 H80C 0.9800
C80 H80B 0.9800
C80 H80A 0.9800
C81 H81B 0.9800
C81 H81A 0.9800
C81 H81C 0.9800
C82 C87 1.397(9)
C82 C83 1.417(9)
C83 C84 1.388(9)
C83 C88 1.478(9)
C84 C85 1.384(10)
C84 H84 0.9500
C85 C86 1.389(10)
C85 C89 1.504(9)
C86 C87 1.369(9)
C86 H86 0.9500
C87 C90 1.511(9)
C88 H88C 0.9800
C88 H88A 0.9800
C88 H88B 0.9800
C89 H89B 0.9800
C89 H89A 0.9800
C89 H89C 0.9800
C90 H90B 0.9800
C90 H90A 0.9800
C90 H90C 0.9800
Cl6 Al1 2.337(6)
Cl7 Al1 2.141(4)
Cl8 Al1 2.274(5)
Cl9A Al1 2.216(8)
Cl9B Al1 2.088(10)
